data_1568114
loop_
_publ_author_name
'Karges, Johannes'
'Giardini, Miriam A.'
'Blacque, Olivier'
'Woodworth, Brendon'
'Siqueira-Neto, Jair L'
'Cohen, Seth M.'

_publ_section_title
;
 Enantioselective inhibition of the SARS-CoV-2 main protease with
 rhenium(i) picolinic acid complexes.
;
_journal_issue 3
_journal_name_full 'Chemical science'
_journal_page_first 711
_journal_page_last 720
_journal_paper_doi 10.1039/d2sc05473f
_journal_volume 14
_journal_year 2023
_chemical_formula_moiety 'C10 H8 N O7 Re, H2 O'
_chemical_formula_sum 'C10 H10 N O8 Re'
_chemical_formula_weight 458.39
_space_group_crystal_system monoclinic
_space_group_IT_number 15
_space_group_name_Hall '-C 2yc'
_space_group_name_H-M_alt 'C 1 2/c 1'
_atom_sites_solution_hydrogens mixed
_atom_sites_solution_primary dual
_audit_creation_date 2021-04-29
_audit_creation_method
;
Olex2 1.3
(compiled 2020.11.12 svn.r5f609507 for OlexSys, GUI svn.r6272)
;
_audit_update_record
;
2022-09-06 deposited with the CCDC.	2022-12-13 downloaded from the CCDC.
;
_cell_angle_alpha 90
_cell_angle_beta 94.0710(10)
_cell_angle_gamma 90
_cell_formula_units_Z 8
_cell_length_a 24.61350(10)
_cell_length_b 11.21590(10)
_cell_length_c 9.56510(10)
_cell_measurement_reflns_used 22994
_cell_measurement_temperature 160(1)
_cell_measurement_theta_max 76.3870
_cell_measurement_theta_min 3.5470
_cell_volume 2633.90(4)
_computing_cell_refinement 'CrysAlisPro 1.171.40.68a (Rigaku OD, 2019)'
_computing_data_collection 'CrysAlisPro 1.171.40.68a (Rigaku OD, 2019)'
_computing_data_reduction 'CrysAlisPro 1.171.40.68a (Rigaku OD, 2019)'
_computing_molecular_graphics 'Olex2 1.3 (Dolomanov et al., 2009)'
_computing_publication_material 'Olex2 1.3 (Dolomanov et al., 2009)'
_computing_structure_refinement 'SHELXL (Sheldrick, 2015b)'
_computing_structure_solution 'SHELXT (Sheldrick, 2015a)'
_diffrn_ambient_environment N~2~
_diffrn_ambient_temperature 160(1)
_diffrn_detector 'CCD plate'
_diffrn_detector_area_resol_mean 10.3801
_diffrn_detector_type Atlas
_diffrn_measured_fraction_theta_full 1.000
_diffrn_measured_fraction_theta_max 1.000
_diffrn_measurement_details
;
List of Runs (angles in degrees, time in seconds):

  # Type    Start    End  Width  t~exp~   \w     \q     \k     \f   Frames
#--------------------------------------------------------------------------
  1  \w   -116.00 -20.00   0.80    6.00    --  -42.61 -37.00 -90.00  120
  2  \w    -80.00  36.00   0.80    6.00    --  -42.61  19.00  90.00  145
  3  \w    -87.00  -7.00   0.80    6.00    --  -42.61 125.00  60.00  100
  4  \w     11.00  40.60   0.80    6.00    --   42.61  76.00  42.92   37
  5  \w     10.00  42.00   0.80    6.00    --   42.61  81.00   8.77   40
  6  \w      6.00  82.00   0.80    6.00    --   42.61 -99.00 150.00   95
  7  \w     10.00  42.00   0.80    6.00    --   42.61  82.00-139.83   40
  8  \w     11.00  40.60   0.80    6.00    --   42.61  79.00-102.24   37
  9  \w     11.00  40.60   0.80    6.00    --   42.61  79.00 -79.18   37
 10  \w     30.00 106.00   0.80   24.00    --  111.00 -94.00 120.00   95
 11  \w    104.00 177.60   0.80   24.00    --  111.00 111.00  90.00   92
 12  \w     36.00 134.40   0.80   24.00    --  111.00 -30.00 120.00  123
 13  \w     30.00 106.00   0.80   24.00    --  111.00 -94.00   0.00   95
 14  \w    104.00 177.60   0.80   24.00    --  111.00 111.00  30.00   92
 15  \w     30.00 106.00   0.80   24.00    --  111.00 -94.00 -30.00   95
 16  \w     81.00 177.00   0.80   24.00    --  111.00  71.00 -91.50  120
 17  \w     30.00 106.00   0.80   24.00    --  111.00 -94.00  30.00   95
 18  \w     61.00 145.00   0.80   24.00    --  111.00 178.00-180.00  105
 19  \w    104.00 177.60   0.80   24.00    --  111.00 111.00 -60.00   92
 20  \w     41.00 126.60   0.80   24.00    --  111.00-144.00  96.30  107
 21  \w     36.00 108.00   0.80   24.00    --  111.00-111.00 -30.00   90
 22  \w     81.00 177.00   0.80   24.00    --  111.00  70.00 131.91  120
 23  \w     36.00 108.00   0.80   24.00    --  111.00-111.00 120.00   90
 24  \w    104.00 177.60   0.80   24.00    --  111.00 111.00-180.00   92
 25  \w     61.00 145.00   0.80   24.00    --  111.00 178.00 -60.00  105
 26  \w     37.00 141.00   0.80   24.00    --  111.00 -77.00-120.00  130
 27  \w    103.00 177.40   0.80   24.00    --  111.00  77.00-150.00   93
 28  \w     36.00 108.00   0.80   24.00    --  111.00-111.00-120.00   90
 29  \w     36.00 108.00   0.80   24.00    --  111.00-111.00  90.00   90
 30  \w     36.00 108.00   0.80   24.00    --  111.00-111.00 -60.00   90
 31  \w     83.00 177.40   0.80   24.00    --  111.00  62.00 163.87  118
 32  \w    104.00 177.60   0.80   24.00    --  111.00 111.00  60.00   92
 33  \w     36.00 108.00   0.80   24.00    --  111.00-111.00-180.00   90
 34  \w     36.00 108.00   0.80   24.00    --  111.00-111.00  60.00   90
 35  \w     34.00 106.80   0.80   24.00    --  111.00-106.00-109.36   91
 36  \w   -113.00 -17.00   0.80    6.00    --  -42.61 -57.00-180.00  120
 37  \w   -116.00 -20.00   0.80    6.00    --  -42.61 -37.00  60.00  120
 38  \w   -114.00 -19.60   0.80    6.00    --  -42.61 -42.00 -13.00  118
 39  \w     11.00  40.60   0.80    6.00    --   42.61  78.00 178.69   37
 40  \w     11.00  40.60   0.80    6.00    --   42.61  77.00 -44.49   37
 41  \w      6.00  82.00   0.80    6.00    --   42.61 -99.00 -60.00   95
 42  \w    -30.00  64.40   0.80    6.00    --   42.61 -37.00 150.00  118
 43  \w     11.00  40.60   0.80    6.00    --   42.61  78.00 116.87   37
 44  \w     66.00 178.00   0.80   24.00    --  111.00  15.00  30.00  140
;
_diffrn_measurement_device 'four-circle diffractometer'
_diffrn_measurement_device_type 'SuperNova, Dual, Cu at home/near, Atlas'
_diffrn_measurement_method '\w scans'
_diffrn_orient_matrix_type 'CrysAlisPro convention (1999,Acta A55,543-557)'
_diffrn_orient_matrix_UB_11 0.0124446000
_diffrn_orient_matrix_UB_12 -0.0256650000
_diffrn_orient_matrix_UB_13 -0.1527413000
_diffrn_orient_matrix_UB_21 -0.0383838000
_diffrn_orient_matrix_UB_22 -0.1086061000
_diffrn_orient_matrix_UB_23 -0.0026069000
_diffrn_orient_matrix_UB_31 -0.0480318000
_diffrn_orient_matrix_UB_32 0.0800832000
_diffrn_orient_matrix_UB_33 -0.0524157000
_diffrn_radiation_monochromator mirror
_diffrn_radiation_probe x-ray
_diffrn_radiation_type 'Cu K\a'
_diffrn_radiation_wavelength 1.54184
_diffrn_reflns_av_R_equivalents 0.0161
_diffrn_reflns_av_unetI/netI 0.0060
_diffrn_reflns_Laue_measured_fraction_full 1.000
_diffrn_reflns_Laue_measured_fraction_max 1.000
_diffrn_reflns_limit_h_max 30
_diffrn_reflns_limit_h_min -30
_diffrn_reflns_limit_k_max 14
_diffrn_reflns_limit_k_min -13
_diffrn_reflns_limit_l_max 11
_diffrn_reflns_limit_l_min -11
_diffrn_reflns_number 25893
_diffrn_reflns_point_group_measured_fraction_full 1.000
_diffrn_reflns_point_group_measured_fraction_max 1.000
_diffrn_reflns_theta_full 67.684
_diffrn_reflns_theta_max 74.460
_diffrn_reflns_theta_min 3.601
_diffrn_source 'micro-focus sealed X-ray tube'
_diffrn_source_type 'SuperNova (Cu) X-ray Source'
_exptl_absorpt_coefficient_mu 18.440
_exptl_absorpt_correction_T_max 0.621
_exptl_absorpt_correction_T_min 0.293
_exptl_absorpt_correction_type analytical
_exptl_absorpt_process_details
;
CrysAlisPro 1.171.40.68a (Rigaku Oxford Diffraction, 2019)
Analytical numeric absorption correction using a multifaceted crystal
model based on expressions derived by R.C. Clark & J.S. Reid.
(Clark, R. C. & Reid, J. S. (1995). Acta Cryst. A51, 887-897)
Empirical absorption correction using spherical harmonics,
 implemented in SCALE3 ABSPACK scaling algorithm.
;
_exptl_crystal_colour colourless
_exptl_crystal_density_diffrn 2.312
_exptl_crystal_description plate
_exptl_crystal_F_000 1728
_exptl_crystal_size_max 0.09
_exptl_crystal_size_mid 0.08
_exptl_crystal_size_min 0.03
_refine_diff_density_max 0.505
_refine_diff_density_min -0.574
_refine_diff_density_rms 0.073
_refine_ls_extinction_coef 0.000273(7)
_refine_ls_extinction_expression Fc^*^=kFc[1+0.001xFc^2^\l^3^/sin(2\q)]^-1/4^
_refine_ls_extinction_method 'SHELXL-2018/3 (Sheldrick 2018)'
_refine_ls_goodness_of_fit_ref 1.216
_refine_ls_hydrogen_treatment mixed
_refine_ls_matrix_type full
_refine_ls_number_parameters 200
_refine_ls_number_reflns 2686
_refine_ls_number_restraints 3
_refine_ls_restrained_S_all 1.215
_refine_ls_R_factor_all 0.0123
_refine_ls_R_factor_gt 0.0123
_refine_ls_shift/su_max 0.001
_refine_ls_shift/su_mean 0.000
_refine_ls_structure_factor_coef Fsqd
_refine_ls_weighting_details 'w=1/[\s^2^(Fo^2^)+(0.0140P)^2^+4.7315P] where P=(Fo^2^+2Fc^2^)/3'
_refine_ls_weighting_scheme calc
_refine_ls_wR_factor_gt 0.0309
_refine_ls_wR_factor_ref 0.0309
_reflns_Friedel_coverage 0.000
_reflns_number_gt 2683
_reflns_number_total 2686
_reflns_threshold_expression 'I > 2\s(I)'
_cod_data_source_file d2sc05473f2.cif
_cod_data_source_block 29
_cod_depositor_comments 'Adding full bibliography for 1568094--1568122.cif.'
_cod_database_code 1568114
_shelx_shelxl_version_number 2018/3
_shelx_space_group_comment
;
The symmetry employed for this shelxl refinement is uniquely defined
by the following loop, which should always be used as a source of
symmetry information in preference to the above space-group names.
They are only intended as comments.
;
_shelx_estimated_absorpt_t_max 0.608
_shelx_estimated_absorpt_t_min 0.288
_olex2_refinement_description
;
1. Fixed Uiso
 At 1.2 times of:
  All C(H) groups
 At 1.5 times of:
  All H(H,H,H) groups, All C(H,H,H) groups
2. Restrained distances
 O8-H8A = O8-H8C
 0.82 with sigma of 0.01
 O8-H8B
 0.82 with sigma of 0.01
3. Others
 Fixed Sof: H8B(0.5) H8C(0.5)
4.a Aromatic/amide H refined with riding coordinates:
 C4(H4), C6(H6), C7(H7)
4.b Idealised Me refined as rotating group:
 C10(H10A,H10B,H10C)
;

loop_
_space_group_symop_operation_xyz
'x, y, z'
'-x, y, -z+1/2'
'x+1/2, y+1/2, z'
'-x+1/2, y+1/2, -z+1/2'
'-x, -y, -z'
'x, -y, z-1/2'
'-x+1/2, -y+1/2, -z'
'x+1/2, -y+1/2, z-1/2'

loop_
_atom_site_label
_atom_site_type_symbol
_atom_site_fract_x
_atom_site_fract_y
_atom_site_fract_z
_atom_site_U_iso_or_equiv
_atom_site_adp_type
_atom_site_occupancy
_atom_site_site_symmetry_order
_atom_site_calc_flag
_atom_site_refinement_flags_posn
_atom_site_refinement_flags_adp
_atom_site_refinement_flags_occupancy
_atom_site_disorder_assembly
_atom_site_disorder_group
C1 C 0.61996(9) 0.0016(2) 0.4069(2) 0.0246(4) Uani 1 1 d . . . . .
C2 C 0.68243(10) 0.16715(18) 0.5417(3) 0.0250(5) Uani 1 1 d . . . . .
C3 C 0.68621(9) 0.13533(19) 0.2712(2) 0.0250(4) Uani 1 1 d . . . . .
C4 C 0.65775(8) 0.44305(17) 0.4297(2) 0.0168(4) Uani 1 1 d . . . . .
H4 H 0.683892 0.415417 0.500137 0.020 Uiso 1 1 calc R U . . .
C5 C 0.65204(8) 0.56487(18) 0.4066(2) 0.0198(4) Uani 1 1 d . . . . .
C6 C 0.61383(9) 0.60526(19) 0.3023(2) 0.0239(4) Uani 1 1 d . . . . .
H6 H 0.609394 0.688127 0.284393 0.029 Uiso 1 1 calc R U . . .
C7 C 0.58263(8) 0.52256(18) 0.2259(2) 0.0226(4) Uani 1 1 d . . . . .
H7 H 0.556278 0.547720 0.154594 0.027 Uiso 1 1 calc R U . . .
C8 C 0.59027(8) 0.40205(17) 0.2545(2) 0.0177(4) Uani 1 1 d . . . . .
C9 C 0.55706(8) 0.30667(18) 0.1786(2) 0.0186(4) Uani 1 1 d . . . . .
C10 C 0.72336(9) 0.6078(2) 0.5803(2) 0.0246(4) Uani 1 1 d . . . . .
H10A H 0.747676 0.553175 0.534775 0.037 Uiso 1 1 calc R U . . .
H10B H 0.706712 0.566076 0.656550 0.037 Uiso 1 1 calc R U . . .
H10C H 0.744285 0.676191 0.618474 0.037 Uiso 1 1 calc R U . . .
N1 N 0.62709(6) 0.36354(15) 0.35457(17) 0.0163(3) Uani 1 1 d . . . . .
O1 O 0.61482(8) -0.09959(15) 0.4155(2) 0.0399(4) Uani 1 1 d . . . . .
O2 O 0.71583(8) 0.16839(16) 0.6313(2) 0.0405(5) Uani 1 1 d . . . . .
O3 O 0.72141(7) 0.10944(16) 0.2052(2) 0.0375(4) Uani 1 1 d . . . . .
O4 O 0.56343(6) 0.21683(13) 0.52193(15) 0.0197(3) Uani 1 1 d . . . . .
H4A H 0.5370(13) 0.248(3) 0.482(3) 0.037(8) Uiso 1 1 d . . . . .
H4B H 0.5541(13) 0.157(3) 0.565(4) 0.040(9) Uiso 1 1 d . . . . .
H8B H 0.507(3) 0.008(8) 0.557(5) 0.060 Uiso 0.5 1 d D U P A 1
H8C H 0.512(3) 0.022(6) 0.703(5) 0.060 Uiso 0.5 1 d D U P B 2
H8A H 0.5420(14) -0.0507(18) 0.647(4) 0.060 Uiso 1 1 d D U . . .
O5 O 0.52262(7) 0.33413(13) 0.08504(17) 0.0253(3) Uani 1 1 d . . . . .
O6 O 0.56745(6) 0.19951(13) 0.22147(15) 0.0205(3) Uani 1 1 d . . . . .
O7 O 0.68150(6) 0.64861(13) 0.47970(17) 0.0253(3) Uani 1 1 d . . . . .
O8 O 0.52710(7) 0.01347(14) 0.62961(17) 0.0261(3) Uani 1 1 d D . . . .
Re1 Re 0.62897(2) 0.17124(2) 0.38818(2) 0.01592(5) Uani 1 1 d . . . . .

loop_
_atom_site_aniso_label
_atom_site_aniso_U_11
_atom_site_aniso_U_22
_atom_site_aniso_U_33
_atom_site_aniso_U_23
_atom_site_aniso_U_13
_atom_site_aniso_U_12
C1 0.0244(10) 0.0203(11) 0.0289(11) -0.0017(8) 0.0006(8) 0.0009(8)
C2 0.0273(11) 0.0176(10) 0.0300(12) -0.0010(8) 0.0010(9) 0.0009(8)
C3 0.0303(11) 0.0168(9) 0.0275(11) 0.0012(8) -0.0005(9) -0.0006(8)
C4 0.0171(9) 0.0162(9) 0.0166(9) -0.0015(7) -0.0023(7) -0.0018(7)
C5 0.0231(10) 0.0172(9) 0.0190(9) -0.0026(7) 0.0013(7) -0.0013(7)
C6 0.0294(11) 0.0150(9) 0.0266(10) 0.0027(8) -0.0027(8) 0.0002(8)
C7 0.0242(10) 0.0197(10) 0.0230(10) 0.0023(8) -0.0044(8) 0.0002(8)
C8 0.0175(9) 0.0179(9) 0.0173(9) -0.0003(7) -0.0011(7) -0.0021(7)
C9 0.0187(9) 0.0198(9) 0.0172(9) 0.0004(7) -0.0008(7) -0.0035(7)
C10 0.0272(10) 0.0243(10) 0.0213(10) -0.0035(8) -0.0057(8) -0.0032(8)
N1 0.0181(8) 0.0138(8) 0.0168(7) -0.0004(6) 0.0001(6) -0.0016(6)
O1 0.0474(10) 0.0154(8) 0.0569(12) 0.0027(7) 0.0029(9) -0.0026(7)
O2 0.0397(10) 0.0408(11) 0.0376(10) 0.0006(7) -0.0212(8) 0.0029(7)
O3 0.0400(10) 0.0328(9) 0.0423(10) -0.0002(7) 0.0211(8) 0.0058(7)
O4 0.0198(7) 0.0182(7) 0.0209(7) 0.0027(6) 0.0001(6) 0.0013(6)
O5 0.0269(8) 0.0240(8) 0.0234(8) 0.0039(6) -0.0089(6) -0.0052(6)
O6 0.0243(7) 0.0161(6) 0.0202(7) -0.0003(5) -0.0051(5) -0.0031(6)
O7 0.0304(8) 0.0151(6) 0.0289(8) -0.0037(6) -0.0077(6) -0.0029(6)
O8 0.0294(8) 0.0215(7) 0.0276(8) 0.0096(6) 0.0034(6) 0.0055(6)
Re1 0.01806(6) 0.01162(6) 0.01768(6) -0.00003(3) -0.00162(3) -0.00046(3)

loop_
_atom_type_symbol
_atom_type_description
_atom_type_scat_dispersion_real
_atom_type_scat_dispersion_imag
_atom_type_scat_source
C C 0.0181 0.0091 'International Tables Vol C Tables 4.2.6.8 and 6.1.1.4'
H H 0.0000 0.0000 'International Tables Vol C Tables 4.2.6.8 and 6.1.1.4'
N N 0.0311 0.0180 'International Tables Vol C Tables 4.2.6.8 and 6.1.1.4'
O O 0.0492 0.0322 'International Tables Vol C Tables 4.2.6.8 and 6.1.1.4'
Re Re -5.2083 5.8923 'International Tables Vol C Tables 4.2.6.8 and 6.1.1.4'

loop_
_exptl_crystal_face_index_h
_exptl_crystal_face_index_k
_exptl_crystal_face_index_l
_exptl_crystal_face_perp_dist
0 -1 0 0.0452
0 1 0 0.0452
-1 0 0 0.0144
1 0 0 0.0144
0 -1 1 0.0289
0 1 -1 0.0509
-1 1 1 0.0357
1 -1 -1 0.0357

loop_
_geom_angle_atom_site_label_1
_geom_angle_atom_site_label_2
_geom_angle_atom_site_label_3
_geom_angle
_geom_angle_site_symmetry_1
_geom_angle_site_symmetry_3
_geom_angle_publ_flag
O1 C1 Re1 178.7(2) . . ?
O2 C2 Re1 177.1(2) . . ?
O3 C3 Re1 176.7(2) . . ?
C5 C4 H4 119.3 . . ?
N1 C4 H4 119.3 . . ?
N1 C4 C5 121.41(18) . . ?
C4 C5 C6 119.19(19) . . ?
O7 C5 C4 123.84(18) . . ?
O7 C5 C6 116.97(18) . . ?
C5 C6 H6 120.6 . . ?
C7 C6 C5 118.78(19) . . ?
C7 C6 H6 120.6 . . ?
C6 C7 H7 120.4 . . ?
C6 C7 C8 119.13(19) . . ?
C8 C7 H7 120.4 . . ?
C7 C8 C9 122.41(18) . . ?
N1 C8 C7 121.94(18) . . ?
N1 C8 C9 115.63(17) . . ?
O5 C9 C8 119.86(18) . . ?
O5 C9 O6 125.24(19) . . ?
O6 C9 C8 114.89(17) . . ?
H10A C10 H10B 109.5 . . ?
H10A C10 H10C 109.5 . . ?
H10B C10 H10C 109.5 . . ?
O7 C10 H10A 109.5 . . ?
O7 C10 H10B 109.5 . . ?
O7 C10 H10C 109.5 . . ?
C4 N1 Re1 124.93(13) . . ?
C8 N1 C4 119.54(17) . . ?
C8 N1 Re1 115.45(13) . . ?
H4A O4 H4B 110(3) . . ?
Re1 O4 H4A 115(2) . . ?
Re1 O4 H4B 110(2) . . ?
C9 O6 Re1 119.23(12) . . ?
C5 O7 C10 117.32(16) . . ?
H8B O8 H8A 110(6) . . ?
H8C O8 H8A 99(6) . . ?
C1 Re1 N1 171.79(8) . . ?
C1 Re1 O4 94.70(8) . . ?
C1 Re1 O6 97.78(7) . . ?
C2 Re1 C1 88.99(9) . . ?
C2 Re1 C3 87.03(10) . . ?
C2 Re1 N1 98.28(7) . . ?
C2 Re1 O4 93.02(8) . . ?
C2 Re1 O6 172.66(7) . . ?
C3 Re1 C1 86.59(9) . . ?
C3 Re1 N1 97.55(8) . . ?
C3 Re1 O4 178.71(7) . . ?
C3 Re1 O6 96.16(8) . . ?
N1 Re1 O4 81.16(6) . . ?
O6 Re1 N1 74.78(6) . . ?
O6 Re1 O4 83.64(6) . . ?

loop_
_geom_bond_atom_site_label_1
_geom_bond_atom_site_label_2
_geom_bond_distance
_geom_bond_site_symmetry_2
_geom_bond_publ_flag
C1 O1 1.146(3) . ?
C1 Re1 1.925(2) . ?
C2 O2 1.145(3) . ?
C2 Re1 1.901(2) . ?
C3 O3 1.145(3) . ?
C3 Re1 1.903(2) . ?
C4 H4 0.9500 . ?
C4 C5 1.390(3) . ?
C4 N1 1.343(2) . ?
C5 C6 1.397(3) . ?
C5 O7 1.351(2) . ?
C6 H6 0.9500 . ?
C6 C7 1.380(3) . ?
C7 H7 0.9500 . ?
C7 C8 1.389(3) . ?
C8 C9 1.502(3) . ?
C8 N1 1.342(3) . ?
C9 O5 1.227(3) . ?
C9 O6 1.290(3) . ?
C10 H10A 0.9800 . ?
C10 H10B 0.9800 . ?
C10 H10C 0.9800 . ?
C10 O7 1.434(3) . ?
N1 Re1 2.1806(17) . ?
O4 H4A 0.81(3) . ?
O4 H4B 0.82(3) . ?
O4 Re1 2.1893(14) . ?
O6 Re1 2.1432(14) . ?
O8 H8B 0.820(10) . ?
O8 H8C 0.821(10) . ?
O8 H8A 0.820(10) . ?

loop_
_geom_hbond_atom_site_label_D
_geom_hbond_atom_site_label_H
_geom_hbond_atom_site_label_A
_geom_hbond_distance_DH
_geom_hbond_distance_HA
_geom_hbond_distance_DA
_geom_hbond_angle_DHA
_geom_hbond_site_symmetry_A
_geom_hbond_publ_flag
O4 H4A O5 0.81(3) 1.84(3) 2.638(2) 171(3) 2_655 yes
O4 H4B O8 0.82(3) 1.87(3) 2.682(2) 170(3) . yes
O8 H8B O8 0.820(10) 1.937(18) 2.747(3) 169(8) 5_656 yes
O8 H8C O8 0.821(10) 1.932(17) 2.742(3) 169(7) 2_656 yes
O8 H8A O6 0.820(10) 1.902(13) 2.709(2) 168(4) 6_556 yes

loop_
_geom_torsion_atom_site_label_1
_geom_torsion_atom_site_label_2
_geom_torsion_atom_site_label_3
_geom_torsion_atom_site_label_4
_geom_torsion
_geom_torsion_site_symmetry_1
_geom_torsion_site_symmetry_2
_geom_torsion_site_symmetry_3
_geom_torsion_site_symmetry_4
_geom_torsion_publ_flag
C4 C5 C6 C7 0.4(3) . . . . ?
C4 C5 O7 C10 4.2(3) . . . . ?
C5 C4 N1 C8 0.3(3) . . . . ?
C5 C4 N1 Re1 -176.47(14) . . . . ?
C5 C6 C7 C8 -0.2(3) . . . . ?
C6 C5 O7 C10 -175.87(19) . . . . ?
C6 C7 C8 C9 178.5(2) . . . . ?
C6 C7 C8 N1 0.1(3) . . . . ?
C7 C8 C9 O5 1.8(3) . . . . ?
C7 C8 C9 O6 -177.09(19) . . . . ?
C7 C8 N1 C4 -0.1(3) . . . . ?
C7 C8 N1 Re1 176.95(16) . . . . ?
C8 C9 O6 Re1 -0.6(2) . . . . ?
C9 C8 N1 C4 -178.62(17) . . . . ?
C9 C8 N1 Re1 -1.6(2) . . . . ?
N1 C4 C5 C6 -0.4(3) . . . . ?
N1 C4 C5 O7 179.51(18) . . . . ?
N1 C8 C9 O5 -179.66(19) . . . . ?
N1 C8 C9 O6 1.4(3) . . . . ?
O5 C9 O6 Re1 -179.41(17) . . . . ?
O7 C5 C6 C7 -179.6(2) . . . . ?
